data_1535742
loop_
_publ_author_name
'Demchyna, R.O.'
'Kuz'ma, Yu.B.'
'Burkhardt, U.'
'Schnelle, W.'
'Grin', Yu.'

_publ_section_title
;
 New arsenide Yb2 Cu4 As3: crystal structure and electronic state of
 ytterbium
;
_journal_name_full 'Neorganicheskie Materialy'
_journal_page_first 1290
_journal_page_last 1294
_journal_volume 39
_journal_year 2003
_chemical_formula_sum 'As3 Cu4 Yb2'
_chemical_name_systematic 'Yb2 Cu4 As3'
_space_group_IT_number 189
_symmetry_space_group_name_Hall 'P -6 -2'
_symmetry_space_group_name_H-M 'P -6 2 m'
_cell_angle_alpha 90
_cell_angle_beta 90
_cell_angle_gamma 120
_cell_formula_units_Z 4
_cell_length_a 13.3072
_cell_length_b 13.3072
_cell_length_c 4.0091
_cell_volume 614.824
_citation_journal_id_ASTM NMATEI
_cod_data_source_file Demchyna_NMATEI_2003_503.cif
_cod_data_source_block As3Cu4Yb2
_cod_original_cell_volume 614.8242
_cod_database_code 1535742

loop_
_symmetry_equiv_pos_as_xyz
x,y,z
-x+y,-x,-z
-y,x-y,z
x,y,-z
-x+y,-x,z
-y,x-y,-z
y,x,z
x-y,-y,-z
-x,-x+y,z
y,x,-z
x-y,-y,z
-x,-x+y,-z

loop_
_atom_site_label
_atom_site_type_symbol
_atom_site_fract_x
_atom_site_fract_y
_atom_site_fract_z
_atom_site_occupancy
_atom_site_U_iso_or_equiv
Cu3 Cu 0.1882 0.37348 0 1 0.0
Yb3 Yb 0.56539 0 0 1 0.0
Cu1 Cu 0 0 0 1 0.0
Cu4 Cu 0.12075 0.47609 0.5 1 0.0
Yb2 Yb 0.1843 0 0.5 1 0.0
Yb1 Yb 0.33333 0.66667 0 1 0.0
As3 As 0.31469 0.48778 0.5 1 0.0
As1 As 0.82406 0 0 1 0.0
As2 As 0.35969 0 0 1 0.0
Cu2 Cu 0.7246 0 0.5 1 0.0
